data_8106932
loop_
_publ_author_name
'Li, Ping'
'Fan, Cai-Hong'
'Ge, Jun-Feng'

_publ_section_title
;
 Crystal structure of 1-propyl-3-methylimidazolium pentaborate,
 [C7H13N2][B5O6(OH)4]
;
_journal_issue 2
_journal_name_full 'Zeitschrift f\"ur Kristallographie - New Crystal Structures'
_journal_page_first 537
_journal_page_last 539
_journal_paper_doi 10.1515/ncrs-2015-0178
_journal_volume 231
_journal_year 2016
_chemical_formula_sum 'C7 H17 B5 N2 O10'
_chemical_formula_weight 343.27
_space_group_crystal_system monoclinic
_space_group_IT_number 14
_space_group_name_Hall '-P 2ybc'
_space_group_name_H-M_alt 'P 1 21/c 1'
_atom_sites_solution_hydrogens mixed
_atom_sites_solution_primary direct
_atom_sites_solution_secondary difmap
_cell_angle_alpha 90
_cell_angle_beta 90.367(3)
_cell_angle_gamma 90
_cell_formula_units_Z 4
_cell_length_a 9.5108(17)
_cell_length_b 15.659(3)
_cell_length_c 10.356(2)
_cell_measurement_reflns_used 2903
_cell_measurement_temperature 296(2)
_cell_measurement_theta_max 28.01
_cell_measurement_theta_min 2.36
_cell_volume 1542.3(5)
_computing_cell_refinement 'Bruker SAINT'
_computing_data_collection 'Bruker APEX2'
_computing_data_reduction 'Bruker SAINT'
_computing_molecular_graphics 'Bruker SHELXTL(Bruker, 2001)'
_computing_publication_material 'Bruker SHELXTL'
_computing_structure_refinement 'SHELXL-2014/6 (Sheldrick, 2014)'
_computing_structure_solution 'SHELXS-97 (Sheldrick, 2008)'
_diffrn_ambient_temperature 296(2)
_diffrn_measured_fraction_theta_full 0.972
_diffrn_measured_fraction_theta_max 1.000
_diffrn_measurement_device_type 'Bruker APEX-II CCD'
_diffrn_measurement_method '\f and \w scans'
_diffrn_radiation_type MoK\a
_diffrn_radiation_wavelength 0.71073
_diffrn_reflns_av_R_equivalents 0.0233
_diffrn_reflns_av_unetI/netI 0.0233
_diffrn_reflns_Laue_measured_fraction_full 0.972
_diffrn_reflns_Laue_measured_fraction_max 1.000
_diffrn_reflns_limit_h_max 6
_diffrn_reflns_limit_h_min -11
_diffrn_reflns_limit_k_max 18
_diffrn_reflns_limit_k_min -18
_diffrn_reflns_limit_l_max 12
_diffrn_reflns_limit_l_min -12
_diffrn_reflns_number 7736
_diffrn_reflns_point_group_measured_fraction_full 0.972
_diffrn_reflns_point_group_measured_fraction_max 1.000
_diffrn_reflns_theta_full 25.242
_diffrn_reflns_theta_max 24.996
_diffrn_reflns_theta_min 2.141
_diffrn_source 'fine-focus sealed tube'
_exptl_absorpt_coefficient_mu 0.127
_exptl_absorpt_correction_T_max 0.9850
_exptl_absorpt_correction_T_min 0.9702
_exptl_absorpt_correction_type multi-scan
_exptl_absorpt_process_details SADABS
_exptl_crystal_colour Colorless
_exptl_crystal_density_diffrn 1.478
_exptl_crystal_density_method 'not measured'
_exptl_crystal_description columnar
_exptl_crystal_F_000 712
_exptl_crystal_size_max 0.240
_exptl_crystal_size_mid 0.150
_exptl_crystal_size_min 0.120
_refine_diff_density_max 0.271
_refine_diff_density_min -0.312
_refine_diff_density_rms 0.040
_refine_ls_extinction_method none
_refine_ls_goodness_of_fit_ref 1.301
_refine_ls_hydrogen_treatment mixed
_refine_ls_matrix_type full
_refine_ls_number_parameters 234
_refine_ls_number_reflns 2714
_refine_ls_number_restraints 0
_refine_ls_restrained_S_all 1.301
_refine_ls_R_factor_all 0.0510
_refine_ls_R_factor_gt 0.0402
_refine_ls_shift/su_max 0.001
_refine_ls_shift/su_mean 0.000
_refine_ls_structure_factor_coef Fsqd
_refine_ls_weighting_details 'w=1/[\s^2^(Fo^2^)+(0.0200P)^2^+0.5000P] where P=(Fo^2^+2Fc^2^)/3'
_refine_ls_weighting_scheme calc
_refine_ls_wR_factor_gt 0.0858
_refine_ls_wR_factor_ref 0.0893
_reflns_Friedel_coverage 0.000
_reflns_Friedel_fraction_full .
_reflns_Friedel_fraction_max .
_reflns_number_gt 2195
_reflns_number_total 2714
_reflns_threshold_expression 'I > 2\s(I)'
_cod_data_source_file suppl_ncrs-2015-0178_suppl.cif
_cod_data_source_block A
_cod_depositor_comments
;
The following automatic conversions were performed:

data item '_exptl_absorpt_correction_type' value 'Multi-scan' was
changed to 'multi-scan' in accordance with the built-in table derived
from the CIF Core dictionary named 'cif_core.dic' version 2.4.5 last
updated on 2014-11-21.

Automatic conversion script
Id: cif_fix_values 8738 2021-04-28 16:35:53Z antanas 
;
_cod_original_cell_volume 1542.2(5)
_cod_original_sg_symbol_H-M 'P 21/c'
_cod_database_code 8106932
_shelx_space_group_comment
;
The symmetry employed for this shelxl refinement is uniquely defined
by the following loop, which should always be used as a source of
symmetry information in preference to the above space-group names.
They are only intended as comments.
;
_shelx_estimated_absorpt_t_min 0.970
_shelx_estimated_absorpt_t_max 0.985
_shelxl_version_number 2014/6

loop_
_space_group_symop_operation_xyz
'x, y, z'
'-x, y+1/2, -z+1/2'
'-x, -y, -z'
'x, -y-1/2, z-1/2'

loop_
_atom_site_label
_atom_site_type_symbol
_atom_site_fract_x
_atom_site_fract_y
_atom_site_fract_z
_atom_site_U_iso_or_equiv
_atom_site_adp_type
_atom_site_occupancy
_atom_site_site_symmetry_order
_atom_site_calc_flag
_atom_site_refinement_flags_posn
_atom_site_refinement_flags_adp
_atom_site_refinement_flags_occupancy
_atom_site_disorder_assembly
_atom_site_disorder_group
B1 B 0.9548(2) 0.09463(13) 0.09825(19) 0.0284(4) Uani 1 1 d . . . . .
B2 B 0.8691(2) 0.20215(13) -0.0434(2) 0.0312(5) Uani 1 1 d . . . . .
B3 B 0.70515(19) 0.13355(13) 0.10981(18) 0.0272(4) Uani 1 1 d . . . . .
B4 B 0.4506(2) 0.10330(13) 0.10516(19) 0.0301(4) Uani 1 1 d . . . . .
B5 B 0.5365(2) 0.20327(13) 0.2593(2) 0.0317(5) Uani 1 1 d . . . . .
C0AA C 0.1938(3) 0.1586(2) 0.7669(2) 0.0756(8) Uani 1 1 d . . . . .
H0A1 H 0.2187 0.2178 0.7592 0.113 Uiso 0.5 1 calc R U P . .
H0A2 H 0.2603 0.1303 0.8224 0.113 Uiso 0.5 1 calc R U P . .
H0A3 H 0.1014 0.1539 0.8030 0.113 Uiso 0.5 1 calc R U P . .
H0A4 H 0.1683 0.1169 0.8305 0.113 Uiso 0.5 1 calc R U P . .
H0A5 H 0.1266 0.2043 0.7673 0.113 Uiso 0.5 1 calc R U P . .
H0A6 H 0.2856 0.1808 0.7867 0.113 Uiso 0.5 1 calc R U P . .
C1AA C 0.2022(3) 0.15988(15) 0.5239(2) 0.0616(6) Uani 1 1 d . . . . .
H1AA H 0.2079 0.2186 0.5117 0.074 Uiso 1 1 calc R U . . .
C3 C 0.1991(3) 0.10063(15) 0.4316(2) 0.0642(7) Uani 1 1 d . . . . .
H3 H 0.2028 0.1105 0.3431 0.077 Uiso 1 1 calc R U . . .
C4 C 0.1881(2) 0.03616(15) 0.6162(2) 0.0503(6) Uani 1 1 d . . . . .
H4 H 0.1827 -0.0063 0.6788 0.060 Uiso 1 1 calc R U . . .
N1 N 0.19540(17) 0.11870(12) 0.63928(16) 0.0461(4) Uani 1 1 d . . . . .
N2 N 0.18945(18) 0.02302(11) 0.49028(17) 0.0499(5) Uani 1 1 d . . . . .
O1 O 1.06179(14) 0.04518(9) 0.14271(13) 0.0398(3) Uani 1 1 d . . . . .
O2 O 0.98105(12) 0.15937(8) 0.01173(12) 0.0365(3) Uani 1 1 d . . . . .
O3 O 0.82385(11) 0.07900(7) 0.14128(11) 0.0308(3) Uani 1 1 d . . . . .
O4 O 0.73692(11) 0.19006(8) 0.00027(11) 0.0316(3) Uani 1 1 d . . . . .
O5 O 0.89917(15) 0.25517(10) -0.14213(15) 0.0511(4) Uani 1 1 d . . . . .
O6 O 0.58317(11) 0.08042(7) 0.07407(11) 0.0310(3) Uani 1 1 d . . . . .
O7 O 0.33682(12) 0.06244(9) 0.05514(14) 0.0420(4) Uani 1 1 d . . . . .
O8 O 0.42454(12) 0.16755(8) 0.19227(12) 0.0380(3) Uani 1 1 d . . . . .
O9 O 0.50463(15) 0.25463(10) 0.35911(14) 0.0473(4) Uani 1 1 d . . . . .
O10 O 0.67022(11) 0.18543(8) 0.22451(11) 0.0327(3) Uani 1 1 d . . . . .
H7 H 0.359(3) 0.0214(16) 0.012(2) 0.065(8) Uiso 1 1 d . . . . .
H1 H 1.136(3) 0.0569(15) 0.110(2) 0.058(7) Uiso 1 1 d . . . . .
H9 H 0.577(3) 0.2718(17) 0.398(3) 0.083(9) Uiso 1 1 d . . . . .
H5 H 0.832(3) 0.2728(16) -0.177(2) 0.071(8) Uiso 1 1 d . . . . .
C3AA C 0.3193(6) -0.1016(3) 0.4212(6) 0.0698(11) Uani 0.5 1 d . . P A 1
H3AA H 0.3099 -0.1615 0.3989 0.084 Uiso 0.5 1 calc R U P A 1
H3AB H 0.3551 -0.0973 0.5089 0.084 Uiso 0.5 1 calc R U P A 1
C5 C 0.1753(6) -0.0552(4) 0.4083(6) 0.0574(9) Uiso 0.5 1 d . U P A 1
H5A H 0.1564 -0.0400 0.3191 0.069 Uiso 0.5 1 calc R U P A 1
H5B H 0.0997 -0.0913 0.4390 0.069 Uiso 0.5 1 calc R U P A 1
C4AA C 0.2938(6) -0.0829(3) 0.3359(6) 0.0698(11) Uani 0.5 1 d . . P A 2
H4AA H 0.2797 -0.1403 0.3032 0.084 Uiso 0.5 1 calc R U P A 2
H4AB H 0.2746 -0.0433 0.2659 0.084 Uiso 0.5 1 calc R U P A 2
C1 C 0.4383(7) -0.0734(5) 0.3764(7) 0.0879(14) Uiso 0.5 1 d . U P A 2
H1A H 0.4991 -0.0844 0.3046 0.132 Uiso 0.5 1 calc R U P A 2
H1B H 0.4535 -0.0163 0.4072 0.132 Uiso 0.5 1 calc R U P A 2
H1C H 0.4586 -0.1133 0.4445 0.132 Uiso 0.5 1 calc R U P A 2
C5A C 0.1900(6) -0.0665(4) 0.4450(5) 0.0574(9) Uiso 0.5 1 d . U P A 2
H5A1 H 0.0962 -0.0814 0.4155 0.069 Uiso 0.5 1 calc R U P A 2
H5A2 H 0.2134 -0.1035 0.5172 0.069 Uiso 0.5 1 calc R U P A 2
C2 C 0.4221(8) -0.0544(4) 0.3230(6) 0.0879(14) Uiso 0.5 1 d . U P A 1
H2A H 0.3786 -0.0517 0.2392 0.132 Uiso 0.5 1 calc R U P A 1
H2B H 0.5088 -0.0856 0.3174 0.132 Uiso 0.5 1 calc R U P A 1
H2C H 0.4409 0.0024 0.3533 0.132 Uiso 0.5 1 calc R U P A 1

loop_
_atom_site_aniso_label
_atom_site_aniso_U_11
_atom_site_aniso_U_22
_atom_site_aniso_U_33
_atom_site_aniso_U_23
_atom_site_aniso_U_13
_atom_site_aniso_U_12
B1 0.0229(10) 0.0366(11) 0.0258(10) 0.0005(8) -0.0009(8) 0.0000(8)
B2 0.0240(10) 0.0371(11) 0.0324(11) 0.0038(9) -0.0003(8) -0.0009(8)
B3 0.0201(9) 0.0341(10) 0.0275(10) -0.0001(8) 0.0013(7) -0.0016(8)
B4 0.0229(10) 0.0354(11) 0.0320(11) -0.0016(9) 0.0007(8) -0.0004(8)
B5 0.0260(10) 0.0371(11) 0.0321(11) -0.0025(9) 0.0010(8) -0.0004(8)
C0AA 0.0574(15) 0.121(2) 0.0482(15) -0.0216(15) 0.0078(12) -0.0023(15)
C1AA 0.0850(18) 0.0494(13) 0.0505(14) 0.0123(11) 0.0068(12) 0.0067(12)
C3 0.0935(19) 0.0610(15) 0.0381(13) 0.0128(12) 0.0019(12) 0.0092(14)
C4 0.0430(12) 0.0603(15) 0.0476(14) 0.0213(11) 0.0067(10) 0.0005(10)
N1 0.0364(9) 0.0638(12) 0.0382(10) 0.0027(8) 0.0039(7) 0.0021(8)
N2 0.0499(11) 0.0504(11) 0.0495(11) 0.0028(9) 0.0048(8) -0.0023(9)
O1 0.0231(7) 0.0531(9) 0.0430(8) 0.0134(6) 0.0005(6) 0.0068(6)
O2 0.0208(6) 0.0478(8) 0.0410(7) 0.0142(6) 0.0021(5) 0.0002(5)
O3 0.0211(6) 0.0372(7) 0.0340(7) 0.0073(5) 0.0014(5) 0.0010(5)
O4 0.0219(6) 0.0401(7) 0.0327(7) 0.0074(5) 0.0003(5) 0.0029(5)
O5 0.0282(8) 0.0684(10) 0.0565(10) 0.0333(8) 0.0025(7) 0.0032(7)
O6 0.0202(6) 0.0370(7) 0.0357(7) -0.0076(5) 0.0018(5) -0.0028(5)
O7 0.0206(6) 0.0503(9) 0.0550(9) -0.0217(7) 0.0005(6) -0.0027(6)
O8 0.0212(6) 0.0478(8) 0.0450(8) -0.0160(6) -0.0001(5) 0.0014(5)
O9 0.0291(7) 0.0656(10) 0.0473(9) -0.0266(7) 0.0012(6) -0.0001(7)
O10 0.0230(6) 0.0442(7) 0.0311(7) -0.0083(5) 0.0005(5) -0.0034(5)
C3AA 0.082(3) 0.047(2) 0.081(3) -0.003(2) -0.005(3) 0.0070(19)
C4AA 0.082(3) 0.047(2) 0.081(3) -0.003(2) -0.005(3) 0.0070(19)

loop_
_atom_type_symbol
_atom_type_description
_atom_type_scat_dispersion_real
_atom_type_scat_dispersion_imag
_atom_type_scat_source
C C 0.0033 0.0016 'International Tables Vol C Tables 4.2.6.8 and 6.1.1.4'
H H 0.0000 0.0000 'International Tables Vol C Tables 4.2.6.8 and 6.1.1.4'
B B 0.0013 0.0007 'International Tables Vol C Tables 4.2.6.8 and 6.1.1.4'
N N 0.0061 0.0033 'International Tables Vol C Tables 4.2.6.8 and 6.1.1.4'
O O 0.0106 0.0060 'International Tables Vol C Tables 4.2.6.8 and 6.1.1.4'

loop_
_geom_angle_atom_site_label_1
_geom_angle_atom_site_label_2
_geom_angle_atom_site_label_3
_geom_angle
_geom_angle_site_symmetry_1
_geom_angle_site_symmetry_3
O3 B1 O1 118.47(16) . .
O3 B1 O2 121.37(15) . .
O1 B1 O2 120.16(16) . .
O5 B2 O4 122.83(16) . .
O5 B2 O2 116.46(16) . .
O4 B2 O2 120.71(16) . .
O3 B3 O4 111.33(14) . .
O3 B3 O6 109.54(14) . .
O4 B3 O6 108.13(13) . .
O3 B3 O10 108.75(13) . .
O4 B3 O10 109.71(14) . .
O6 B3 O10 109.36(13) . .
O6 B4 O7 121.80(17) . .
O6 B4 O8 121.48(16) . .
O7 B4 O8 116.69(16) . .
O9 B5 O10 122.99(16) . .
O9 B5 O8 116.76(16) . .
O10 B5 O8 120.24(16) . .
N1 C0AA H0A1 109.5 . .
N1 C0AA H0A2 109.5 . .
H0A1 C0AA H0A2 109.5 . .
N1 C0AA H0A3 109.5 . .
H0A1 C0AA H0A3 109.5 . .
H0A2 C0AA H0A3 109.5 . .
N1 C0AA H0A4 109.5 . .
H0A1 C0AA H0A4 141.1 . .
H0A2 C0AA H0A4 56.3 . .
H0A3 C0AA H0A4 56.3 . .
N1 C0AA H0A5 109.5 . .
H0A1 C0AA H0A5 56.3 . .
H0A2 C0AA H0A5 141.1 . .
H0A3 C0AA H0A5 56.3 . .
H0A4 C0AA H0A5 109.5 . .
N1 C0AA H0A6 109.5 . .
H0A1 C0AA H0A6 56.3 . .
H0A2 C0AA H0A6 56.3 . .
H0A3 C0AA H0A6 141.1 . .
H0A4 C0AA H0A6 109.5 . .
H0A5 C0AA H0A6 109.5 . .
C3 C1AA N1 107.4(2) . .
C3 C1AA H1AA 126.3 . .
N1 C1AA H1AA 126.3 . .
C1AA C3 N2 107.6(2) . .
C1AA C3 H3 126.2 . .
N2 C3 H3 126.2 . .
N1 C4 N2 109.36(18) . .
N1 C4 H4 125.3 . .
N2 C4 H4 125.3 . .
C4 N1 C1AA 108.00(19) . .
C4 N1 C0AA 125.7(2) . .
C1AA N1 C0AA 126.3(2) . .
C4 N2 C3 107.63(19) . .
C4 N2 C5A 117.5(3) . .
C3 N2 C5A 134.8(3) . .
C4 N2 C5 133.4(3) . .
C3 N2 C5 118.9(3) . .
B1 O1 H1 112.5(16) . .
B1 O2 B2 118.97(14) . .
B1 O3 B3 122.55(14) . .
B2 O4 B3 122.56(14) . .
B2 O5 H5 112.9(19) . .
B4 O6 B3 121.67(14) . .
B4 O7 H7 111.9(17) . .
B4 O8 B5 118.91(14) . .
B5 O9 H9 111.7(19) . .
B5 O10 B3 122.94(13) . .
C5 C3AA C2 105.8(5) . .
C5 C3AA H3AA 110.6 . .
C2 C3AA H3AA 110.6 . .
C5 C3AA H3AB 110.6 . .
C2 C3AA H3AB 110.6 . .
H3AA C3AA H3AB 108.7 . .
N2 C5 C3AA 104.9(4) . .
N2 C5 H5A 110.8 . .
C3AA C5 H5A 110.8 . .
N2 C5 H5B 110.8 . .
C3AA C5 H5B 110.8 . .
H5A C5 H5B 108.8 . .
C1 C4AA C5A 112.8(5) . .
C1 C4AA H4AA 109.0 . .
C5A C4AA H4AA 109.0 . .
C1 C4AA H4AB 109.0 . .
C5A C4AA H4AB 109.0 . .
H4AA C4AA H4AB 107.8 . .
C4AA C1 H1A 109.5 . .
C4AA C1 H1B 109.5 . .
H1A C1 H1B 109.5 . .
C4AA C1 H1C 109.5 . .
H1A C1 H1C 109.5 . .
H1B C1 H1C 109.5 . .
N2 C5A C4AA 113.5(4) . .
N2 C5A H5A1 108.9 . .
C4AA C5A H5A1 108.9 . .
N2 C5A H5A2 108.9 . .
C4AA C5A H5A2 108.9 . .
H5A1 C5A H5A2 107.7 . .
C3AA C2 H2A 109.5 . .
C3AA C2 H2B 109.5 . .
H2A C2 H2B 109.5 . .
C3AA C2 H2C 109.5 . .
H2A C2 H2C 109.5 . .
H2B C2 H2C 109.5 . .

loop_
_geom_bond_atom_site_label_1
_geom_bond_atom_site_label_2
_geom_bond_distance
_geom_bond_site_symmetry_2
B1 O3 1.348(2) .
B1 O1 1.357(2) .
B1 O2 1.377(2) .
B2 O5 1.349(2) .
B2 O4 1.352(2) .
B2 O2 1.379(2) .
B3 O3 1.451(2) .
B3 O4 1.472(2) .
B3 O6 1.473(2) .
B3 O10 1.479(2) .
B4 O6 1.352(2) .
B4 O7 1.357(2) .
B4 O8 1.375(2) .
B5 O9 1.346(2) .
B5 O10 1.354(2) .
B5 O8 1.385(2) .
C0AA N1 1.462(3) .
C0AA H0A1 0.9600 .
C0AA H0A2 0.9600 .
C0AA H0A3 0.9600 .
C0AA H0A4 0.9600 .
C0AA H0A5 0.9600 .
C0AA H0A6 0.9600 .
C1AA C3 1.333(3) .
C1AA N1 1.360(3) .
C1AA H1AA 0.9300 .
C3 N2 1.362(3) .
C3 H3 0.9300 .
C4 N1 1.316(3) .
C4 N2 1.320(3) .
C4 H4 0.9300 .
N2 C5A 1.477(6) .
N2 C5 1.496(6) .
O1 H1 0.81(2) .
O5 H5 0.78(3) .
O7 H7 0.81(2) .
O9 H9 0.84(3) .
C3AA C5 1.555(8) .
C3AA C2 1.596(9) .
C3AA H3AA 0.9700 .
C3AA H3AB 0.9700 .
C5 H5A 0.9700 .
C5 H5B 0.9700 .
C4AA C1 1.442(9) .
C4AA C5A 1.527(8) .
C4AA H4AA 0.9700 .
C4AA H4AB 0.9700 .
C1 H1A 0.9600 .
C1 H1B 0.9600 .
C1 H1C 0.9600 .
C5A H5A1 0.9700 .
C5A H5A2 0.9700 .
C2 H2A 0.9600 .
C2 H2B 0.9600 .
C2 H2C 0.9600 .

loop_
_geom_torsion_atom_site_label_1
_geom_torsion_atom_site_label_2
_geom_torsion_atom_site_label_3
_geom_torsion_atom_site_label_4
_geom_torsion
_geom_torsion_site_symmetry_1
_geom_torsion_site_symmetry_2
_geom_torsion_site_symmetry_3
_geom_torsion_site_symmetry_4
N1 C1AA C3 N2 0.4(3) . . . .
N2 C4 N1 C1AA -0.2(2) . . . .
N2 C4 N1 C0AA 178.77(19) . . . .
C3 C1AA N1 C4 -0.1(3) . . . .
C3 C1AA N1 C0AA -179.1(2) . . . .
N1 C4 N2 C3 0.4(2) . . . .
N1 C4 N2 C5A 176.6(3) . . . .
N1 C4 N2 C5 -175.8(3) . . . .
C1AA C3 N2 C4 -0.5(3) . . . .
C1AA C3 N2 C5A -175.8(4) . . . .
C1AA C3 N2 C5 176.3(3) . . . .
O3 B1 O2 B2 -7.8(3) . . . .
O1 B1 O2 B2 172.53(17) . . . .
O5 B2 O2 B1 -169.71(17) . . . .
O4 B2 O2 B1 9.8(3) . . . .
O1 B1 O3 B3 173.60(15) . . . .
O2 B1 O3 B3 -6.0(3) . . . .
O4 B3 O3 B1 16.1(2) . . . .
O6 B3 O3 B1 135.60(16) . . . .
O10 B3 O3 B1 -104.94(17) . . . .
O5 B2 O4 B3 -178.65(17) . . . .
O2 B2 O4 B3 1.8(3) . . . .
O3 B3 O4 B2 -14.0(2) . . . .
O6 B3 O4 B2 -134.37(16) . . . .
O10 B3 O4 B2 106.44(18) . . . .
O7 B4 O6 B3 169.16(16) . . . .
O8 B4 O6 B3 -12.9(3) . . . .
O3 B3 O6 B4 144.44(16) . . . .
O4 B3 O6 B4 -94.07(18) . . . .
O10 B3 O6 B4 25.4(2) . . . .
O6 B4 O8 B5 -6.8(3) . . . .
O7 B4 O8 B5 171.24(16) . . . .
O9 B5 O8 B4 -168.54(17) . . . .
O10 B5 O8 B4 10.8(3) . . . .
O9 B5 O10 B3 -175.91(17) . . . .
O8 B5 O10 B3 4.8(3) . . . .
O3 B3 O10 B5 -141.05(16) . . . .
O4 B3 O10 B5 96.97(18) . . . .
O6 B3 O10 B5 -21.5(2) . . . .
C4 N2 C5 C3AA -75.6(5) . . . .
C3 N2 C5 C3AA 108.5(4) . . . .
C2 C3AA C5 N2 -81.3(5) . . . .
C4 N2 C5A C4AA -135.9(4) . . . .
C3 N2 C5A C4AA 39.0(6) . . . .
C1 C4AA C5A N2 66.4(6) . . . .
